data_2003607
loop_
_publ_author_name
'B\"uy\"ukg\"ung\"or, O.'
'Odaba\,so\(glu, M.'
'G\"umr\"uk\,c\"uo\(glu, \.I. E.'
'Eichhorn, K.'
'Mattern, G.'

_publ_section_title
;
 Tris(<i>O</i>-4-<i>tert</i>-butylphenyl)thiophosphate,
 C~30~H~39~O~3~PS
;
_journal_issue 6
_journal_name_full 'Acta Crystallographica Section C'
_journal_page_first 1207
_journal_page_last 1209
_journal_paper_doi 10.1107/S0108270194013624
_journal_volume 51
_journal_year 1995
_chemical_formula_moiety 'C30 H39 O3 P1 S1'
_chemical_formula_sum 'C30 H39 O3 P S'
_chemical_formula_weight 510.64
_space_group_IT_number 161
_symmetry_cell_setting trigonal
_symmetry_space_group_name_Hall 'R 3 -2"c'
_symmetry_space_group_name_H-M 'R 3 c :H'
_atom_type_scat_source IntTabC
_cell_angle_alpha 90
_cell_angle_beta 90
_cell_angle_gamma 120
_cell_formula_units_Z 6
_cell_length_a 13.829(2)
_cell_length_b 13.829(2)
_cell_length_c 26.687(4)
_cell_measurement_reflns_used 25
_cell_measurement_temperature 233(2)
_cell_measurement_theta_max 15.5
_cell_measurement_theta_min 4.5
_cell_volume 4419.9(11)
_diffrn_measurement_device 'Syntex R3'
_diffrn_measurement_method \w
_diffrn_radiation_type MoK\a
_diffrn_radiation_wavelength 0.71069
_diffrn_reflns_av_R_equivalents 0.028
_diffrn_reflns_limit_h_max 16
_diffrn_reflns_limit_h_min -20
_diffrn_reflns_limit_k_max 20
_diffrn_reflns_limit_k_min -11
_diffrn_reflns_limit_l_max 40
_diffrn_reflns_limit_l_min -40
_diffrn_reflns_number 15172
_diffrn_reflns_theta_max 32.5
_diffrn_standards_decay_% 3.7max
_diffrn_standards_interval_count 200
_diffrn_standards_number 3
_exptl_absorpt_coefficient_mu 0.191
_exptl_absorpt_correction_type none
_exptl_crystal_colour 'colourless, semi-transparent'
_exptl_crystal_density_diffrn 1.151
_exptl_crystal_description plate-like
_exptl_crystal_size_max 0.60
_exptl_crystal_size_mid 0.60
_exptl_crystal_size_min 0.40
_refine_diff_density_max 0.40
_refine_diff_density_min -0.17
_refine_ls_extinction_method none
_refine_ls_goodness_of_fit_obs 1.118
_refine_ls_hydrogen_treatment 'see text'
_refine_ls_number_parameters 158
_refine_ls_number_reflns 1780
_refine_ls_R_factor_obs 0.044
_refine_ls_shift/esd_max 0.004
_refine_ls_structure_factor_coef Fsqd
_refine_ls_weighting_details 'w = 1/[\s^2^(F)+0.00066F^2^]'
_refine_ls_weighting_scheme calc
_refine_ls_wR_factor_obs 0.107
_reflns_number_observed 1644
_reflns_number_total 1780
_reflns_observed_criterion >2\s(I)
_cod_data_source_file sh1106.cif
_cod_data_source_block sh1106a
_cod_depositor_comments
;
The following automatic conversions were performed:

'_refine_ls_weighting_scheme' value '1/[\s^2^(F)+0.00066F^2^]' was
changed to 'calc'. New tag '_refine_ls_weighting_details' was
created. The value of the new tag was set to 'w =
1/[\s^2^(F)+0.00066F^2^]'.

Automatic conversion script
Id: cif_fix_values 3143 2015-03-26 13:38:13Z robertas 
;
_cod_original_cell_volume 4419.6(13)
_cod_original_sg_symbol_H-M 'R 3 c {hexagonal axes}'
_cod_original_formula_sum 'C30 H39 O3 P1 S1'
_cod_database_code 2003607

loop_
_symmetry_equiv_pos_as_xyz
x,y,z
-y,x-y,z
y-x,-x,z
-y,-x,1/2+z
y-x,y,1/2+z
x,x-y,1/2+z
2/3+x,1/3+y,1/3+z
2/3-y,1/3+x-y,1/3+z
2/3+y-x,1/3-x,1/3+z
2/3-y,1/3-x,5/6+z
2/3+y-x,1/3+y,5/6+z
2/3+x,1/3+x-y,5/6+z
1/3+x,2/3+y,2/3+z
1/3-y,2/3+x-y,2/3+z
1/3+y-x,2/3-x,2/3+z
1/3-y,2/3-x,1/6+z
1/3+y-x,2/3+y,1/6+z
1/3+x,2/3+x-y,1/6+z

loop_
_atom_site_label
_atom_site_fract_x
_atom_site_fract_y
_atom_site_fract_z
_atom_site_U_iso_or_equiv
P(1) .0 .0 .1106(1) .0305(2)
S(1) .0 .0 .1821(1) .0388(2)
O(1) .1169(1) .0542(1) .0834(1) .0373(4)
C(1) .3867(2) -.0001(2) .1040(1) .0346(5)
C(2) .3981(2) .0973(2) .0829(1) .0408(6)
C(3) .3084(2) .1145(2) .0776(1) .0370(5)
C(4) .2038(2) .0323(2) .0928(1) .0305(5)
C(5) .1884(2) -.0649(2) .1140(1) .0372(5)
C(6) .2803(2) -.0803(2) .1195(1) .0369(6)
C(7) .4878(2) -.0164(3) .1092(1) .0469(6)
C(8) .5384(3) -.0102(4) .0574(1) .071(1)
C(9) .4578(4) -.1265(5) .1347(2) .089(2)
C(10) .5778(4) .0790(6) .1414(2) .086(1)
H(2) .4706(30) .1469(28) .0732(13) .055(9)
H(3) .3129(31) .1808(30) .0620(15) .055(9)
H(5) .1176(25) -.1184(25) .1242(13) .041(8)
H(6) .2721(24) -.1438(24) .1360(10) .034(6)
H(81) .5636(45) .0718(42) .0405(18) .088(14)
H(82) .4795(46) -.0748(47) .0438(23) .088(16)
H(83) .6020(30) -.0252(31) .0635(14) .062(10)
H(91) .5227(61) -.1288(52) .1359(26) .133(23)
H(92) .4149(38) -.1839(41) .1015(19) .080(14)
H(93) .4213(41) -.1378(44) .1713(22) .090(15)
H(101) .6062(63) .1454(56) .1221(24) .118(22)
H(102) .6354(42) .0650(39) .1424(18) .082(13)
H(103) .5487(49) .0765(53) .1759(30) .119(22)

loop_
_geom_angle_atom_site_label_1
_geom_angle_atom_site_label_2
_geom_angle_atom_site_label_3
_geom_angle
_geom_angle_publ_flag
O(1) P(1) O(1) 100.53(8) yes
S(1) P(1) O(1) 117.38(7) yes
P(1) O(1) C(4) 127.00(10) yes
C(6) C(1) C(2) 117.0(2) yes
C(6) C(1) C(7) 122.5(2) yes
C(2) C(1) C(7) 120.6(2) yes
C(3) C(2) C(1) 122.0(2) yes
C(4) C(3) C(2) 119.3(2) yes
C(5) C(4) C(3) 120.9(2) yes
C(5) C(4) O(1) 123.7(2) yes
C(3) C(4) O(1) 115.4(2) yes
C(4) C(5) C(6) 118.9(2) yes
C(1) C(6) C(5) 121.9(2) yes
C(9) C(7) C(1) 112.1(2) yes
C(9) C(7) C(8) 110.4(3) yes
C(1) C(7) C(8) 109.6(2) yes
C(9) C(7) C(10) 107.7(4) yes
C(1) C(7) C(10) 109.3(3) yes
C(8) C(7) C(10) 107.6(3) yes

loop_
_geom_bond_atom_site_label_1
_geom_bond_atom_site_label_2
_geom_bond_distance
_geom_bond_publ_flag
P(1) S(1) 1.9080(10) yes
P(1) O(1) 1.579(2) yes
O(1) C(4) 1.401(2) yes
C(1) C(2) 1.393(3) yes
C(1) C(6) 1.390(3) yes
C(1) C(7) 1.529(3) yes
C(2) C(3) 1.383(3) yes
C(3) C(4) 1.380(3) yes
C(4) C(5) 1.373(3) yes
C(5) C(6) 1.397(3) yes
C(7) C(8) 1.533(4) yes
C(7) C(9) 1.524(5) yes
C(7) C(10) 1.545(5) yes
